data_4504384
loop_
_publ_author_name
'Huang, Guo'
'Xu, Hanhui'
'Zhou, Xiao-Ping'
'Xu, Zhengtao'
'Li, Kunhao'
'Zeller, Matthias'
'Hunter, Allen D.'

_publ_section_title
;
 Assembly of Large Aromatic Selenoether Ligands into Cubic and
 Non-interpenetrated (10, 3)-aNets
;
_journal_issue 12
_journal_name_full 'Crystal Growth &amp; Design'
_journal_page_first 2542
_journal_paper_doi 10.1021/cg070447k
_journal_volume 7
_journal_year 2007
_chemical_formula_moiety '3(C36 H24 Ag Se4), 3(C6 H5 N O2), B F4'
_chemical_formula_sum 'C126 H87 Ag3 B F4 N3 O6 Se12'
_chemical_formula_weight 3096.93
_chemical_name_systematic
; 
 ? 
;
_space_group_IT_number 198
_symmetry_cell_setting cubic
_symmetry_space_group_name_Hall 'P 2ac 2ab 3'
_symmetry_space_group_name_H-M 'P 21 3'
_atom_sites_solution_hydrogens geom
_atom_sites_solution_primary direct
_atom_sites_solution_secondary difmap
_audit_creation_method SHELXL-97
_cell_angle_alpha 90.00
_cell_angle_beta 90.00
_cell_angle_gamma 90.00
_cell_formula_units_Z 4
_cell_length_a 24.1021(6)
_cell_length_b 24.1021(6)
_cell_length_c 24.1021(6)
_cell_measurement_reflns_used 9972
_cell_measurement_temperature 90(2)
_cell_measurement_theta_max 30.44
_cell_measurement_theta_min 2.39
_cell_volume 14001.2(6)
_computing_cell_refinement 'SAINT+ 6.45 (Bruker, 2003)'
_computing_data_collection 'SMART 5.630 (Bruker, 1997-2002)'
_computing_data_reduction 'SAINT+ 6.45'
_computing_molecular_graphics 'SHELXTL 6.10'
_computing_publication_material 'SHELXTL 6.10'
_computing_structure_refinement 'SHELXTL 6.10'
_computing_structure_solution 'SHELXTL 6.10 (Bruker, 2000)'
_diffrn_ambient_temperature 90(2)
_diffrn_measured_fraction_theta_full 1.000
_diffrn_measured_fraction_theta_max 1.000
_diffrn_measurement_device_type 'Bruker AXS SMART APEX CCD diffractometer'
_diffrn_measurement_method 'omega scans'
_diffrn_radiation_monochromator graphite
_diffrn_radiation_source 'fine-focus sealed tube'
_diffrn_radiation_type MoK\a
_diffrn_radiation_wavelength 0.71073
_diffrn_reflns_av_R_equivalents 0.0651
_diffrn_reflns_av_sigmaI/netI 0.0282
_diffrn_reflns_limit_h_max 30
_diffrn_reflns_limit_h_min -30
_diffrn_reflns_limit_k_max 30
_diffrn_reflns_limit_k_min -30
_diffrn_reflns_limit_l_max 30
_diffrn_reflns_limit_l_min -30
_diffrn_reflns_number 127524
_diffrn_reflns_theta_full 26.36
_diffrn_reflns_theta_max 26.36
_diffrn_reflns_theta_min 1.19
_diffrn_standards_decay_% none
_diffrn_standards_number 0
_exptl_absorpt_coefficient_mu 3.587
_exptl_absorpt_correction_T_max 0.65
_exptl_absorpt_correction_T_min 0.5320
_exptl_absorpt_correction_type multi-scan
_exptl_absorpt_process_details '(SADABS in SAINT+; Bruker, 2003)'
_exptl_crystal_colour yellow
_exptl_crystal_density_diffrn 1.469
_exptl_crystal_density_method 'not measured'
_exptl_crystal_description block
_exptl_crystal_F_000 6008
_exptl_crystal_size_max 0.26
_exptl_crystal_size_mid 0.15
_exptl_crystal_size_min 0.12
_refine_diff_density_max 2.047
_refine_diff_density_min -0.930
_refine_diff_density_rms 0.346
_refine_ls_abs_structure_details 'Flack H D (1983), Acta Cryst. A39, 876-881'
_refine_ls_abs_structure_Flack 0.010(12)
_refine_ls_extinction_method none
_refine_ls_goodness_of_fit_ref 1.215
_refine_ls_hydrogen_treatment constr
_refine_ls_matrix_type full
_refine_ls_number_parameters 455
_refine_ls_number_reflns 9564
_refine_ls_number_restraints 283
_refine_ls_restrained_S_all 1.204
_refine_ls_R_factor_all 0.0525
_refine_ls_R_factor_gt 0.0445
_refine_ls_shift/su_max 0.002
_refine_ls_shift/su_mean 0.000
_refine_ls_structure_factor_coef Fsqd
_refine_ls_weighting_details 'calc w=1/[\s^2^(Fo^2^)+(0.1107P)^2^+0.0000P] where P=(Fo^2^+2Fc^2^)/3'
_refine_ls_weighting_scheme calc
_refine_ls_wR_factor_gt 0.1539
_refine_ls_wR_factor_ref 0.1604
_reflns_number_gt 8709
_reflns_number_total 9564
_reflns_threshold_expression >2sigma(I)
_cod_data_source_file cg070447k-file001.cif
_cod_data_source_block 2
_cod_depositor_comments
;
The following automatic conversions were performed:

'_symmetry_cell_setting' value 'Cubic' changed to 'cubic' according
to /home/saulius/struct/CIF-dictionaries/cif_core.dic dictionary
named 'cif_core.dic' version 2.4.1 from 2010-06-29.

Automatic conversion script
Id: cif_fix_values 1715 2011-07-08 13:25:40Z adriana 
;
_cod_original_sg_symbol_H-M P2(1)3
_cod_database_code 4504384

loop_
_symmetry_equiv_pos_as_xyz
'x, y, z'
'-x+1/2, -y, z+1/2'
'-x, y+1/2, -z+1/2'
'x+1/2, -y+1/2, -z'
'z, x, y'
'z+1/2, -x+1/2, -y'
'-z+1/2, -x, y+1/2'
'-z, x+1/2, -y+1/2'
'y, z, x'
'-y, z+1/2, -x+1/2'
'y+1/2, -z+1/2, -x'
'-y+1/2, -z, x+1/2'

loop_
_atom_site_label
_atom_site_type_symbol
_atom_site_fract_x
_atom_site_fract_y
_atom_site_fract_z
_atom_site_U_iso_or_equiv
_atom_site_adp_type
_atom_site_occupancy
_atom_site_symmetry_multiplicity
_atom_site_calc_flag
_atom_site_refinement_flags
_atom_site_disorder_assembly
_atom_site_disorder_group
Ag1 Ag 0.20075(2) 0.50370(2) 0.91420(2) 0.03244(14) Uani 1 1 d . A .
B1 B 0.0595(4) 0.5595(4) 0.9405(4) 0.039(3) Uani 1 3 d S . .
F1 F 0.0937(2) 0.5937(2) 0.9063(2) 0.052(2) Uani 1 3 d S . .
F2 F 0.0935(2) 0.5274(2) 0.9732(2) 0.0481(12) Uani 1 1 d . . .
C1 C 0.2135(3) 0.4301(3) 0.7871(3) 0.0292(14) Uani 1 1 d . A .
C2 C 0.1646(3) 0.4074(3) 0.8088(3) 0.0301(15) Uani 1 1 d . A .
C3 C 0.1408(3) 0.3613(3) 0.7837(3) 0.0253(13) Uani 1 1 d . . .
H3 H 0.1075 0.3474 0.7976 0.030 Uiso 1 1 calc R . .
C4 C 0.1656(3) 0.3351(3) 0.7382(3) 0.0246(13) Uani 1 1 d . . .
C5 C 0.2138(3) 0.3585(3) 0.7144(3) 0.0251(13) Uani 1 1 d . . .
C6 C 0.2376(3) 0.4055(3) 0.7399(3) 0.0301(15) Uani 1 1 d . . .
H6 H 0.2699 0.4207 0.7251 0.036 Uiso 1 1 calc R . .
C7 C 0.2719(3) 0.5388(3) 1.0369(3) 0.0291(15) Uani 1 1 d . A .
C8 C 0.2770(3) 0.5878(3) 1.0056(3) 0.0296(14) Uani 1 1 d . A .
C9 C 0.3193(3) 0.6243(3) 1.0175(3) 0.0270(14) Uani 1 1 d . . .
H9 H 0.3222 0.6568 0.9968 0.032 Uiso 1 1 calc R . .
C10 C 0.3573(3) 0.6146(3) 1.0589(3) 0.0260(13) Uani 1 1 d . . .
C11 C 0.3487(3) 0.5680(3) 1.0946(3) 0.0261(14) Uani 1 1 d . . .
C12 C 0.3063(3) 0.5308(3) 1.0818(3) 0.0296(14) Uani 1 1 d . . .
H12 H 0.3011 0.4998 1.1041 0.036 Uiso 1 1 calc R . .
C13A C 0.3242(9) 0.4728(11) 0.8184(12) 0.034(3) Uani 0.51(4) 1 d PGU A 1
C14A C 0.3652(11) 0.5058(12) 0.7948(13) 0.055(4) Uani 0.51(4) 1 d PGU A 1
H14A H 0.3556 0.5379 0.7757 0.067 Uiso 0.51(4) 1 calc PR A 1
C15A C 0.4207(10) 0.4907(14) 0.7998(14) 0.071(6) Uani 0.51(4) 1 d PGU A 1
H15A H 0.4481 0.5128 0.7840 0.085 Uiso 0.51(4) 1 calc PR A 1
C16A C 0.4351(9) 0.4428(15) 0.8284(14) 0.081(7) Uani 0.51(4) 1 d PGU A 1
H16A H 0.4722 0.4327 0.8317 0.097 Uiso 0.51(4) 1 calc PR A 1
C17A C 0.3941(12) 0.4098(13) 0.8519(15) 0.078(6) Uani 0.51(4) 1 d PGU A 1
H17A H 0.4037 0.3777 0.8710 0.093 Uiso 0.51(4) 1 calc PR A 1
C18A C 0.3386(11) 0.4248(12) 0.8469(14) 0.063(4) Uani 0.51(4) 1 d PGU A 1
H18A H 0.3112 0.4028 0.8627 0.076 Uiso 0.51(4) 1 calc PR A 1
Se1 Se 0.24954(3) 0.49562(3) 0.81526(3) 0.03280(18) Uani 1 1 d . . .
C13B C 0.3229(9) 0.4617(11) 0.8266(13) 0.034(3) Uani 0.49(4) 1 d PGU A 2
C14B C 0.3671(11) 0.4892(12) 0.8019(13) 0.055(4) Uani 0.49(4) 1 d PGU A 2
H14B H 0.3609 0.5214 0.7816 0.067 Uiso 0.49(4) 1 calc PR A 2
C15B C 0.4207(10) 0.4685(15) 0.8076(14) 0.071(6) Uani 0.49(4) 1 d PGU A 2
H15B H 0.4503 0.4869 0.7910 0.085 Uiso 0.49(4) 1 calc PR A 2
C16B C 0.4299(10) 0.4204(15) 0.8380(14) 0.081(7) Uani 0.49(4) 1 d PGU A 2
H16B H 0.4658 0.4066 0.8418 0.097 Uiso 0.49(4) 1 calc PR A 2
C17B C 0.3856(12) 0.3929(13) 0.8627(15) 0.078(6) Uani 0.49(4) 1 d PGU A 2
H17B H 0.3918 0.3608 0.8831 0.093 Uiso 0.49(4) 1 calc PR A 2
C18B C 0.3321(11) 0.4136(12) 0.8571(14) 0.063(4) Uani 0.49(4) 1 d PGU A 2
H18B H 0.3025 0.3953 0.8736 0.076 Uiso 0.49(4) 1 calc PR A 2
Se2 Se 0.12312(3) 0.44226(3) 0.86747(3) 0.03174(18) Uani 1 1 d . . .
C19A C 0.1252(18) 0.3825(15) 0.9243(15) 0.040(3) Uani 0.31(3) 1 d PGU A 1
C20A C 0.0932(18) 0.3865(15) 0.9721(18) 0.060(5) Uani 0.31(3) 1 d PGU A 1
H20A H 0.0708 0.4174 0.9778 0.072 Uiso 0.31(3) 1 calc PR A 1
C21A C 0.0947(18) 0.3443(16) 1.0114(13) 0.077(6) Uani 0.31(3) 1 d PGU A 1
H21A H 0.0733 0.3470 1.0434 0.093 Uiso 0.31(3) 1 calc PR A 1
C22A C 0.128(2) 0.2981(13) 1.0028(12) 0.075(6) Uani 0.31(3) 1 d PGU A 1
H22A H 0.1291 0.2699 1.0291 0.089 Uiso 0.31(3) 1 calc PR A 1
C23A C 0.1600(17) 0.2941(12) 0.9550(14) 0.056(4) Uani 0.31(3) 1 d PGU A 1
H23A H 0.1824 0.2632 0.9493 0.067 Uiso 0.31(3) 1 calc PR A 1
C24A C 0.1586(16) 0.3363(15) 0.9157(12) 0.046(4) Uani 0.31(3) 1 d PGU A 1
H24A H 0.1800 0.3336 0.8837 0.055 Uiso 0.31(3) 1 calc PR A 1
Se4 Se 0.22330(3) 0.60712(3) 0.94915(3) 0.02868(16) Uani 1 1 d . . .
C19B C 0.1149(7) 0.3821(6) 0.9187(6) 0.040(3) Uani 0.69(3) 1 d PGU A 2
C20B C 0.0785(8) 0.3933(6) 0.9620(7) 0.060(5) Uani 0.69(3) 1 d PGU A 2
H20B H 0.0601 0.4272 0.9635 0.072 Uiso 0.69(3) 1 calc PR A 2
C21B C 0.0694(8) 0.3538(7) 1.0030(6) 0.077(6) Uani 0.69(3) 1 d PGU A 2
H21B H 0.0450 0.3613 1.0320 0.093 Uiso 0.69(3) 1 calc PR A 2
C22B C 0.0968(9) 0.3031(5) 1.0008(5) 0.075(6) Uani 0.69(3) 1 d PGU A 2
H22B H 0.0907 0.2767 1.0283 0.089 Uiso 0.69(3) 1 calc PR A 2
C23B C 0.1333(8) 0.2919(5) 0.9576(5) 0.056(4) Uani 0.69(3) 1 d PGU A 2
H23B H 0.1516 0.2580 0.9561 0.067 Uiso 0.69(3) 1 calc PR A 2
C24B C 0.1423(7) 0.3314(6) 0.9165(5) 0.046(4) Uani 0.69(3) 1 d PGU A 2
H24B H 0.1667 0.3239 0.8876 0.055 Uiso 0.69(3) 1 calc PR A 2
C25A C 0.2701(11) 0.4185(8) 1.0140(15) 0.035(4) Uani 0.47(3) 1 d PGU A 1
C26A C 0.3254(11) 0.4218(8) 0.9980(18) 0.061(5) Uani 0.47(3) 1 d PGU A 1
H26A H 0.3415 0.4562 0.9913 0.073 Uiso 0.47(3) 1 calc PR A 1
C27A C 0.3567(10) 0.3737(10) 0.9921(17) 0.104(7) Uani 0.47(3) 1 d PGU A 1
H27A H 0.3937 0.3759 0.9814 0.124 Uiso 0.47(3) 1 calc PR A 1
C28A C 0.3326(11) 0.3223(8) 1.0022(12) 0.060(5) Uani 0.47(3) 1 d PGU A 1
H28A H 0.3535 0.2901 0.9983 0.072 Uiso 0.47(3) 1 calc PR A 1
C29A C 0.2773(11) 0.3190(8) 1.0182(12) 0.072(6) Uani 0.47(3) 1 d PGU A 1
H29A H 0.2612 0.2845 1.0250 0.087 Uiso 0.47(3) 1 calc PR A 1
C30A C 0.2461(10) 0.3671(10) 1.0241(13) 0.054(5) Uani 0.47(3) 1 d PGU A 1
H30A H 0.2091 0.3648 1.0348 0.065 Uiso 0.47(3) 1 calc PR A 1
Se3 Se 0.21637(4) 0.48301(3) 1.02102(3) 0.03717(19) Uani 1 1 d . . .
C25B C 0.2539(10) 0.4177(7) 1.0207(13) 0.035(4) Uani 0.53(3) 1 d PGU A 2
C26B C 0.3084(10) 0.4156(7) 1.0018(16) 0.061(5) Uani 0.53(3) 1 d PGU A 2
H26B H 0.3267 0.4482 0.9923 0.073 Uiso 0.53(3) 1 calc PR A 2
C27B C 0.3353(10) 0.3649(9) 0.9971(14) 0.104(7) Uani 0.53(3) 1 d PGU A 2
H27B H 0.3718 0.3635 0.9844 0.124 Uiso 0.53(3) 1 calc PR A 2
C28B C 0.3079(11) 0.3162(7) 1.0113(10) 0.060(5) Uani 0.53(3) 1 d PGU A 2
H28B H 0.3259 0.2822 1.0082 0.072 Uiso 0.53(3) 1 calc PR A 2
C29B C 0.2535(11) 0.3183(7) 1.0303(11) 0.072(6) Uani 0.53(3) 1 d PGU A 2
H29B H 0.2351 0.2857 1.0398 0.087 Uiso 0.53(3) 1 calc PR A 2
C30B C 0.2265(9) 0.3690(9) 1.0350(11) 0.054(5) Uani 0.53(3) 1 d PGU A 2
H30B H 0.1901 0.3704 1.0477 0.065 Uiso 0.53(3) 1 calc PR A 2
C31 C 0.2722(3) 0.6379(4) 0.8946(3) 0.0369(17) Uani 1 1 d . A .
C32 C 0.2555(4) 0.6872(4) 0.8699(4) 0.048(2) Uani 1 1 d . . .
H32 H 0.2234 0.7050 0.8818 0.058 Uiso 1 1 calc R A .
C33 C 0.2874(5) 0.7100(5) 0.8269(5) 0.070(3) Uani 1 1 d . A .
H33 H 0.2758 0.7418 0.8083 0.084 Uiso 1 1 calc R . .
C34 C 0.3382(5) 0.6833(5) 0.8124(5) 0.071(3) Uani 1 1 d . . .
H34 H 0.3606 0.6978 0.7846 0.085 Uiso 1 1 calc R A .
C35 C 0.3536(4) 0.6366(5) 0.8397(4) 0.059(3) Uani 1 1 d . A .
H35 H 0.3876 0.6205 0.8314 0.071 Uiso 1 1 calc R . .
C36 C 0.3202(4) 0.6118(4) 0.8798(4) 0.048(2) Uani 1 1 d . . .
H36 H 0.3304 0.5784 0.8961 0.057 Uiso 1 1 calc R A .
C37 C 0.1415(6) 0.4272(6) 0.1620(11) 0.066(3) Uani 0.655(19) 1 d PGDU B 1
C38 C 0.1457(5) 0.3697(6) 0.1612(10) 0.067(4) Uani 0.655(19) 1 d PGDU B 1
H38 H 0.1804 0.3529 0.1592 0.080 Uiso 0.655(19) 1 calc PR B 1
C39 C 0.0981(7) 0.3373(5) 0.1635(8) 0.082(5) Uani 0.655(19) 1 d PGU B 1
H39 H 0.1009 0.2988 0.1630 0.098 Uiso 0.655(19) 1 calc PR B 1
C40 C 0.0462(6) 0.3623(8) 0.1665(9) 0.094(7) Uani 0.655(19) 1 d PGU B 1
H40 H 0.0144 0.3406 0.1680 0.113 Uiso 0.655(19) 1 calc PR B 1
C41 C 0.0420(6) 0.4199(8) 0.1673(10) 0.154(12) Uani 0.655(19) 1 d PGU B 1
H41 H 0.0073 0.4366 0.1694 0.185 Uiso 0.655(19) 1 calc PR B 1
C42 C 0.0897(7) 0.4523(6) 0.1651(10) 0.091(6) Uani 0.655(19) 1 d PGDU B 1
H42 H 0.0868 0.4908 0.1656 0.110 Uiso 0.655(19) 1 calc PR B 1
N1 N 0.1917(5) 0.4587(6) 0.1625(11) 0.049(3) Uani 0.655(19) 1 d PDU B 1
O1 O 0.2364(5) 0.4354(7) 0.1590(8) 0.070(4) Uani 0.655(19) 1 d PDU B 1
O2 O 0.1872(7) 0.5086(6) 0.1647(8) 0.073(4) Uani 0.655(19) 1 d PDU B 1
C37B C 0.1446(13) 0.4233(11) 0.165(2) 0.066(3) Uani 0.345(19) 1 d PGD B 2
C38B C 0.1624(11) 0.3693(12) 0.1545(19) 0.067(4) Uani 0.345(19) 1 d PGD B 2
H38B H 0.1995 0.3624 0.1465 0.080 Uiso 0.345(19) 1 calc PR B 2
C39B C 0.1247(14) 0.3258(10) 0.1563(15) 0.082(5) Uani 0.345(19) 1 d PG B 2
H39B H 0.1366 0.2897 0.1495 0.098 Uiso 0.345(19) 1 calc PR B 2
C40B C 0.0692(13) 0.3361(13) 0.1682(17) 0.094(7) Uani 0.345(19) 1 d PG B 2
H40B H 0.0440 0.3069 0.1694 0.113 Uiso 0.345(19) 1 calc PR B 2
C41B C 0.0514(11) 0.3900(15) 0.178(2) 0.154(12) Uani 0.345(19) 1 d PG B 2
H41B H 0.0143 0.3969 0.1863 0.185 Uiso 0.345(19) 1 calc PR B 2
C42B C 0.0892(13) 0.4336(11) 0.177(2) 0.091(6) Uani 0.345(19) 1 d PGD B 2
H42B H 0.0773 0.4697 0.1833 0.110 Uiso 0.345(19) 1 calc PR B 2
N1B N 0.1789(11) 0.4713(10) 0.165(2) 0.049(3) Uani 0.345(19) 1 d PD B 2
O1B O 0.2278(11) 0.4595(11) 0.1689(16) 0.070(4) Uani 0.345(19) 1 d PD B 2
O2B O 0.1620(14) 0.5185(10) 0.1673(18) 0.073(4) Uani 0.345(19) 1 d PD B 2

loop_
_atom_site_aniso_label
_atom_site_aniso_U_11
_atom_site_aniso_U_22
_atom_site_aniso_U_33
_atom_site_aniso_U_23
_atom_site_aniso_U_13
_atom_site_aniso_U_12
Ag1 0.0367(3) 0.0310(3) 0.0296(3) -0.0048(2) -0.0047(2) -0.0034(2)
B1 0.039(3) 0.039(3) 0.039(3) -0.009(4) -0.009(4) 0.009(4)
F1 0.052(2) 0.052(2) 0.052(2) 0.001(2) 0.001(2) -0.001(2)
F2 0.051(3) 0.045(3) 0.049(3) -0.004(2) -0.018(2) 0.014(2)
C1 0.032(4) 0.028(3) 0.028(3) -0.006(3) -0.002(3) -0.005(3)
C2 0.028(3) 0.035(4) 0.027(3) -0.006(3) 0.000(3) 0.003(3)
C3 0.026(3) 0.025(3) 0.025(3) -0.002(3) 0.002(3) -0.005(3)
C4 0.028(3) 0.024(3) 0.022(3) 0.002(3) -0.002(3) 0.003(3)
C5 0.025(3) 0.023(3) 0.027(3) 0.001(3) 0.000(3) 0.000(3)
C6 0.025(3) 0.030(4) 0.035(4) -0.001(3) 0.001(3) -0.004(3)
C7 0.033(4) 0.022(3) 0.031(4) -0.001(3) 0.004(3) -0.004(3)
C8 0.033(4) 0.030(3) 0.026(3) -0.004(3) -0.009(3) 0.002(3)
C9 0.030(3) 0.027(3) 0.023(3) -0.001(3) -0.003(3) -0.003(3)
C10 0.027(3) 0.025(3) 0.026(3) -0.001(3) -0.001(3) -0.002(3)
C11 0.027(3) 0.024(3) 0.027(3) -0.003(3) -0.001(3) 0.000(3)
C12 0.034(4) 0.026(3) 0.029(3) 0.000(3) -0.001(3) 0.002(3)
C13A 0.035(4) 0.033(7) 0.034(6) -0.004(5) 0.000(4) 0.001(4)
C14A 0.044(5) 0.062(13) 0.060(8) 0.011(9) 0.013(6) 0.000(8)
C15A 0.049(6) 0.095(17) 0.068(10) 0.003(13) 0.012(7) -0.009(11)
C16A 0.064(9) 0.101(18) 0.077(12) -0.016(13) 0.002(8) 0.028(11)
C17A 0.060(10) 0.098(15) 0.076(13) 0.030(11) -0.015(9) 0.007(11)
C18A 0.052(7) 0.066(11) 0.073(11) 0.000(8) -0.006(7) -0.003(7)
Se1 0.0318(4) 0.0333(4) 0.0334(4) -0.0079(3) 0.0031(3) -0.0068(3)
C13B 0.035(4) 0.033(7) 0.034(6) -0.004(5) 0.000(4) 0.001(4)
C14B 0.044(5) 0.062(13) 0.060(8) 0.011(9) 0.013(6) 0.000(8)
C15B 0.049(6) 0.095(17) 0.068(10) 0.003(13) 0.012(7) -0.009(11)
C16B 0.064(9) 0.101(18) 0.077(12) -0.016(13) 0.002(8) 0.028(11)
C17B 0.060(10) 0.098(15) 0.076(13) 0.030(11) -0.015(9) 0.007(11)
C18B 0.052(7) 0.066(11) 0.073(11) 0.000(8) -0.006(7) -0.003(7)
Se2 0.0315(4) 0.0345(4) 0.0292(4) -0.0082(3) 0.0054(3) -0.0059(3)
C19A 0.053(8) 0.043(4) 0.023(5) 0.001(4) -0.002(5) -0.021(5)
C20A 0.082(12) 0.064(7) 0.033(8) 0.002(6) 0.012(8) -0.006(7)
C21A 0.097(15) 0.084(10) 0.050(8) 0.009(7) 0.034(10) -0.031(11)
C22A 0.118(16) 0.067(8) 0.039(6) 0.007(6) 0.013(10) -0.044(11)
C23A 0.076(12) 0.040(5) 0.051(6) 0.005(5) 0.010(9) -0.016(8)
C24A 0.061(11) 0.039(6) 0.036(4) 0.001(4) -0.002(6) -0.028(7)
Se4 0.0303(4) 0.0270(3) 0.0287(3) -0.0005(3) -0.0051(3) -0.0016(3)
C19B 0.053(8) 0.043(4) 0.023(5) 0.001(4) -0.002(5) -0.021(5)
C20B 0.082(12) 0.064(7) 0.033(8) 0.002(6) 0.012(8) -0.006(7)
C21B 0.097(15) 0.084(10) 0.050(8) 0.009(7) 0.034(10) -0.031(11)
C22B 0.118(16) 0.067(8) 0.039(6) 0.007(6) 0.013(10) -0.044(11)
C23B 0.076(12) 0.040(5) 0.051(6) 0.005(5) 0.010(9) -0.016(8)
C24B 0.061(11) 0.039(6) 0.036(4) 0.001(4) -0.002(6) -0.028(7)
C25A 0.032(12) 0.032(4) 0.041(8) -0.001(4) -0.006(9) 0.009(6)
C26A 0.064(14) 0.042(6) 0.077(9) 0.000(6) -0.007(12) 0.011(8)
C27A 0.133(17) 0.081(11) 0.097(11) -0.032(10) -0.015(14) 0.033(12)
C28A 0.069(14) 0.038(7) 0.073(10) -0.005(7) -0.005(11) -0.002(9)
C29A 0.108(17) 0.034(6) 0.075(12) 0.005(7) -0.014(12) -0.005(10)
C30A 0.063(12) 0.037(5) 0.063(11) 0.009(6) 0.012(10) -0.013(8)
Se3 0.0457(4) 0.0323(4) 0.0335(4) 0.0038(3) -0.0100(3) -0.0134(3)
C25B 0.032(12) 0.032(4) 0.041(8) -0.001(4) -0.006(9) 0.009(6)
C26B 0.064(14) 0.042(6) 0.077(9) 0.000(6) -0.007(12) 0.011(8)
C27B 0.133(17) 0.081(11) 0.097(11) -0.032(10) -0.015(14) 0.033(12)
C28B 0.069(14) 0.038(7) 0.073(10) -0.005(7) -0.005(11) -0.002(9)
C29B 0.108(17) 0.034(6) 0.075(12) 0.005(7) -0.014(12) -0.005(10)
C30B 0.063(12) 0.037(5) 0.063(11) 0.009(6) 0.012(10) -0.013(8)
C31 0.037(4) 0.046(4) 0.028(3) 0.005(3) -0.007(3) -0.015(3)
C32 0.052(5) 0.047(5) 0.046(5) 0.005(4) 0.004(4) -0.005(4)
C33 0.075(8) 0.070(7) 0.066(7) 0.030(6) -0.009(6) -0.025(6)
C34 0.069(7) 0.079(8) 0.065(7) 0.015(6) 0.007(6) -0.024(6)
C35 0.044(5) 0.084(8) 0.050(5) 0.009(5) 0.009(4) -0.015(5)
C36 0.045(5) 0.061(6) 0.038(4) 0.000(4) -0.002(4) -0.009(4)
C37 0.072(6) 0.067(6) 0.058(6) 0.000(5) -0.009(5) -0.025(5)
C38 0.073(9) 0.060(6) 0.067(7) 0.010(5) -0.003(7) -0.011(6)
C39 0.093(10) 0.078(8) 0.074(8) 0.003(7) 0.000(8) -0.023(8)
C40 0.088(10) 0.099(10) 0.095(9) 0.002(8) -0.009(8) -0.019(8)
C41 0.139(14) 0.160(15) 0.163(14) -0.009(10) 0.003(9) 0.005(9)
C42 0.091(8) 0.083(10) 0.100(10) 0.005(8) -0.007(7) -0.017(8)
N1 0.056(7) 0.054(6) 0.038(5) 0.005(6) -0.003(6) -0.009(5)
O1 0.076(7) 0.049(9) 0.084(8) 0.023(8) -0.008(6) -0.011(7)
O2 0.104(12) 0.048(6) 0.066(6) -0.006(5) 0.014(10) -0.013(7)
C37B 0.072(6) 0.067(6) 0.058(6) 0.000(5) -0.009(5) -0.025(5)
C38B 0.073(9) 0.060(6) 0.067(7) 0.010(5) -0.003(7) -0.011(6)
C39B 0.093(10) 0.078(8) 0.074(8) 0.003(7) 0.000(8) -0.023(8)
C40B 0.088(10) 0.099(10) 0.095(9) 0.002(8) -0.009(8) -0.019(8)
C41B 0.139(14) 0.160(15) 0.163(14) -0.009(10) 0.003(9) 0.005(9)
C42B 0.091(8) 0.083(10) 0.100(10) 0.005(8) -0.007(7) -0.017(8)
N1B 0.056(7) 0.054(6) 0.038(5) 0.005(6) -0.003(6) -0.009(5)
O1B 0.076(7) 0.049(9) 0.084(8) 0.023(8) -0.008(6) -0.011(7)
O2B 0.104(12) 0.048(6) 0.066(6) -0.006(5) 0.014(10) -0.013(7)

loop_
_atom_type_symbol
_atom_type_description
_atom_type_scat_dispersion_real
_atom_type_scat_dispersion_imag
_atom_type_scat_source
C C 0.0033 0.0016 'International Tables Vol C Tables 4.2.6.8 and 6.1.1.4'
H H 0.0000 0.0000 'International Tables Vol C Tables 4.2.6.8 and 6.1.1.4'
N N 0.0061 0.0033 'International Tables Vol C Tables 4.2.6.8 and 6.1.1.4'
O O 0.0106 0.0060 'International Tables Vol C Tables 4.2.6.8 and 6.1.1.4'
F F 0.0171 0.0103 'International Tables Vol C Tables 4.2.6.8 and 6.1.1.4'
Se Se -0.0929 2.2259 'International Tables Vol C Tables 4.2.6.8 and 6.1.1.4'
Ag Ag -0.8971 1.1015 'International Tables Vol C Tables 4.2.6.8 and 6.1.1.4'
B B 0.0013 0.0007 'International Tables Vol C Tables 4.2.6.8 and 6.1.1.4'

loop_
_geom_angle_atom_site_label_1
_geom_angle_atom_site_label_2
_geom_angle_atom_site_label_3
_geom_angle
_geom_angle_site_symmetry_1
_geom_angle_site_symmetry_3
Se2 Ag1 Se3 114.20(3) . .
Se2 Ag1 Se1 83.68(3) . .
Se3 Ag1 Se1 142.45(4) . .
Se2 Ag1 Se4 142.93(3) . .
Se3 Ag1 Se4 80.86(3) . .
Se1 Ag1 Se4 105.01(3) . .
F2 B1 F2 110.7(7) 8_656 .
F2 B1 F2 110.7(7) 8_656 11_466
F2 B1 F2 110.7(7) . 11_466
F2 B1 F1 108.2(8) 8_656 .
F2 B1 F1 108.2(8) . .
F2 B1 F1 108.2(8) 11_466 .
C2 C1 C6 119.0(6) . .
C2 C1 Se1 124.7(5) . .
C6 C1 Se1 116.3(5) . .
C3 C2 C1 119.9(6) . .
C3 C2 Se2 117.0(5) . .
C1 C2 Se2 122.8(5) . .
C2 C3 C4 121.7(6) . .
C2 C3 H3 119.2 . .
C4 C3 H3 119.2 . .
C3 C4 C5 119.3(6) . .
C3 C4 C5 121.2(6) . 12_565
C5 C4 C5 119.5(6) . 12_565
C6 C5 C4 118.6(6) . .
C6 C5 C4 120.9(6) . 6_456
C4 C5 C4 120.5(6) . 6_456
C1 C6 C5 121.4(7) . .
C1 C6 H6 119.3 . .
C5 C6 H6 119.3 . .
C12 C7 C8 119.0(6) . .
C12 C7 Se3 118.4(5) . .
C8 C7 Se3 122.6(5) . .
C9 C8 C7 119.3(6) . .
C9 C8 Se4 119.2(5) . .
C7 C8 Se4 121.3(5) . .
C10 C9 C8 122.4(7) . .
C10 C9 H9 118.8 . .
C8 C9 H9 118.8 . .
C9 C10 C11 118.3(6) . .
C9 C10 C11 122.0(6) . 7_665
C11 C10 C11 119.7(7) . 7_665
C12 C11 C10 118.5(7) . .
C12 C11 C10 121.3(6) . 10_646
C10 C11 C10 120.2(7) . 10_646
C7 C12 C11 121.9(7) . .
C7 C12 H12 119.1 . .
C11 C12 H12 119.1 . .
C14A C13A C18A 120.0 . .
C14A C13A Se1 119.8(13) . .
C18A C13A Se1 120.1(13) . .
C15A C14A C13A 120.0 . .
C15A C14A H14A 120.0 . .
C13A C14A H14A 120.0 . .
C16A C15A C14A 120.0 . .
C16A C15A H15A 120.0 . .
C14A C15A H15A 120.0 . .
C15A C16A C17A 120.0 . .
C15A C16A H16A 120.0 . .
C17A C16A H16A 120.0 . .
C18A C17A C16A 120.0 . .
C18A C17A H17A 120.0 . .
C16A C17A H17A 120.0 . .
C17A C18A C13A 120.0 . .
C17A C18A H18A 120.0 . .
C13A C18A H18A 120.0 . .
C13A Se1 C1 101.9(9) . .
C13A Se1 C13B 9.7(13) . .
C1 Se1 C13B 96.6(8) . .
C13A Se1 Ag1 114.0(9) . .
C1 Se1 Ag1 100.1(2) . .
C13B Se1 Ag1 107.6(9) . .
C14B C13B C18B 120.0 . .
C14B C13B Se1 115.6(13) . .
C18B C13B Se1 124.4(13) . .
C15B C14B C13B 120.0 . .
C15B C14B H14B 120.0 . .
C13B C14B H14B 120.0 . .
C16B C15B C14B 120.0 . .
C16B C15B H15B 120.0 . .
C14B C15B H15B 120.0 . .
C15B C16B C17B 120.0 . .
C15B C16B H16B 120.0 . .
C17B C16B H16B 120.0 . .
C16B C17B C18B 120.0 . .
C16B C17B H17B 120.0 . .
C18B C17B H17B 120.0 . .
C17B C18B C13B 120.0 . .
C17B C18B H18B 120.0 . .
C13B C18B H18B 120.0 . .
C19B Se2 C2 101.4(6) . .
C19B Se2 C19A 8.0(17) . .
C2 Se2 C19A 100.2(13) . .
C19B Se2 Ag1 102.9(6) . .
C2 Se2 Ag1 100.9(2) . .
C19A Se2 Ag1 95.5(13) . .
C20A C19A C24A 120.0 . .
C20A C19A Se2 120(2) . .
C24A C19A Se2 120(2) . .
C21A C20A C19A 120.0 . .
C21A C20A H20A 120.0 . .
C19A C20A H20A 120.0 . .
C22A C21A C20A 120.0 . .
C22A C21A H21A 120.0 . .
C20A C21A H21A 120.0 . .
C23A C22A C21A 120.0 . .
C23A C22A H22A 120.0 . .
C21A C22A H22A 120.0 . .
C22A C23A C24A 120.0 . .
C22A C23A H23A 120.0 . .
C24A C23A H23A 120.0 . .
C23A C24A C19A 120.0 . .
C23A C24A H24A 120.0 . .
C19A C24A H24A 120.0 . .
C31 Se4 C8 99.5(3) . .
C31 Se4 Ag1 105.6(3) . .
C8 Se4 Ag1 97.6(2) . .
C20B C19B C24B 120.0 . .
C20B C19B Se2 113.7(9) . .
C24B C19B Se2 126.3(9) . .
C21B C20B C19B 120.0 . .
C21B C20B H20B 120.0 . .
C19B C20B H20B 120.0 . .
C20B C21B C22B 120.0 . .
C20B C21B H21B 120.0 . .
C22B C21B H21B 120.0 . .
C21B C22B C23B 120.0 . .
C21B C22B H22B 120.0 . .
C23B C22B H22B 120.0 . .
C24B C23B C22B 120.0 . .
C24B C23B H23B 120.0 . .
C22B C23B H23B 120.0 . .
C23B C24B C19B 120.0 . .
C23B C24B H24B 120.0 . .
C19B C24B H24B 120.0 . .
C26A C25A C30A 120.0 . .
C26A C25A Se3 126.2(11) . .
C30A C25A Se3 113.7(11) . .
C27A C26A C25A 120.0 . .
C27A C26A H26A 120.0 . .
C25A C26A H26A 120.0 . .
C26A C27A C28A 120.0 . .
C26A C27A H27A 120.0 . .
C28A C27A H27A 120.0 . .
C29A C28A C27A 120.0 . .
C29A C28A H28A 120.0 . .
C27A C28A H28A 120.0 . .
C30A C29A C28A 120.0 . .
C30A C29A H29A 120.0 . .
C28A C29A H29A 120.0 . .
C29A C30A C25A 120.0 . .
C29A C30A H30A 120.0 . .
C25A C30A H30A 120.0 . .
C25B Se3 C7 105.0(8) . .
C25B Se3 C25A 10.9(12) . .
C7 Se3 C25A 96.2(8) . .
C25B Se3 Ag1 103.3(10) . .
C7 Se3 Ag1 99.2(2) . .
C25A Se3 Ag1 98.9(10) . .
C26B C25B C30B 120.0 . .
C26B C25B Se3 120.2(11) . .
C30B C25B Se3 119.6(11) . .
C27B C26B C25B 120.0 . .
C27B C26B H26B 120.0 . .
C25B C26B H26B 120.0 . .
C26B C27B C28B 120.0 . .
C26B C27B H27B 120.0 . .
C28B C27B H27B 120.0 . .
C29B C28B C27B 120.0 . .
C29B C28B H28B 120.0 . .
C27B C28B H28B 120.0 . .
C28B C29B C30B 120.0 . .
C28B C29B H29B 120.0 . .
C30B C29B H29B 120.0 . .
C29B C30B C25B 120.0 . .
C29B C30B H30B 120.0 . .
C25B C30B H30B 120.0 . .
C36 C31 C32 121.9(8) . .
C36 C31 Se4 121.5(7) . .
C32 C31 Se4 116.6(7) . .
C31 C32 C33 119.5(10) . .
C31 C32 H32 120.2 . .
C33 C32 H32 120.2 . .
C32 C33 C34 118.3(11) . .
C32 C33 H33 120.8 . .
C34 C33 H33 120.8 . .
C35 C34 C33 119.3(10) . .
C35 C34 H34 120.3 . .
C33 C34 H34 120.3 . .
C34 C35 C36 122.4(11) . .
C34 C35 H35 118.8 . .
C36 C35 H35 118.8 . .
C31 C36 C35 118.3(10) . .
C31 C36 H36 120.9 . .
C35 C36 H36 120.9 . .
C38 C37 C42 120.0 . .
C38 C37 N1 117.9(12) . .
C42 C37 N1 122.0(12) . .
C37 C38 C39 120.0 . .
C37 C38 H38 120.0 . .
C39 C38 H38 120.0 . .
C38 C39 C40 120.0 . .
C38 C39 H39 120.0 . .
C40 C39 H39 120.0 . .
C41 C40 C39 120.0 . .
C41 C40 H40 120.0 . .
C39 C40 H40 120.0 . .
C40 C41 C42 120.0 . .
C40 C41 H41 120.0 . .
C42 C41 H41 120.0 . .
C41 C42 C37 120.0 . .
C41 C42 H42 120.0 . .
C37 C42 H42 120.0 . .
O2 N1 O1 122.6(13) . .
O2 N1 C37 117.0(15) . .
O1 N1 C37 120.3(14) . .
C38B C37B C42B 120.0 . .
C38B C37B N1B 126(2) . .
C42B C37B N1B 114(2) . .
C37B C38B C39B 120.0 . .
C37B C38B H38B 120.0 . .
C39B C38B H38B 120.0 . .
C40B C39B C38B 120.0 . .
C40B C39B H39B 120.0 . .
C38B C39B H39B 120.0 . .
C39B C40B C41B 120.0 . .
C39B C40B H40B 120.0 . .
C41B C40B H40B 120.0 . .
C42B C41B C40B 120.0 . .
C42B C41B H41B 120.0 . .
C40B C41B H41B 120.0 . .
C41B C42B C37B 120.0 . .
C41B C42B H42B 120.0 . .
C37B C42B H42B 120.0 . .
O2B N1B O1B 123(2) . .
O2B N1B C37B 125(3) . .
O1B N1B C37B 112(3) . .

loop_
_geom_bond_atom_site_label_1
_geom_bond_atom_site_label_2
_geom_bond_distance
_geom_bond_site_symmetry_2
Ag1 Se2 2.6387(9) .
Ag1 Se3 2.6492(9) .
Ag1 Se1 2.6660(9) .
Ag1 Se4 2.6867(9) .
B1 F2 1.375(7) 8_656
B1 F2 1.375(7) .
B1 F2 1.375(7) 11_466
B1 F1 1.43(2) .
C1 C2 1.399(10) .
C1 C6 1.409(10) .
C1 Se1 1.926(7) .
C2 C3 1.390(10) .
C2 Se2 1.925(7) .
C3 C4 1.399(9) .
C3 H3 0.9300 .
C4 C5 1.413(9) .
C4 C5 1.451(9) 12_565
C5 C6 1.411(10) .
C5 C4 1.451(9) 6_456
C6 H6 0.9300 .
C7 C12 1.377(10) .
C7 C8 1.408(10) .
C7 Se3 1.934(7) .
C8 C9 1.377(10) .
C8 Se4 1.934(7) .
C9 C10 1.375(10) .
C9 H9 0.9300 .
C10 C11 1.432(10) .
C10 C11 1.472(9) 7_665
C11 C12 1.394(10) .
C11 C10 1.472(9) 10_646
C12 H12 0.9300 .
C13A C14A 1.3900 .
C13A C18A 1.3900 .
C13A Se1 1.88(2) .
C14A C15A 1.3900 .
C14A H14A 0.9300 .
C15A C16A 1.3900 .
C15A H15A 0.9300 .
C16A C17A 1.3900 .
C16A H16A 0.9300 .
C17A C18A 1.3900 .
C17A H17A 0.9300 .
C18A H18A 0.9300 .
Se1 C13B 1.97(2) .
C13B C14B 1.3900 .
C13B C18B 1.3900 .
C14B C15B 1.3900 .
C14B H14B 0.9300 .
C15B C16B 1.3900 .
C15B H15B 0.9300 .
C16B C17B 1.3900 .
C16B H16B 0.9300 .
C17B C18B 1.3900 .
C17B H17B 0.9300 .
C18B H18B 0.9300 .
Se2 C19B 1.915(10) .
Se2 C19A 1.99(3) .
C19A C20A 1.3900 .
C19A C24A 1.3900 .
C20A C21A 1.3900 .
C20A H20A 0.9300 .
C21A C22A 1.3900 .
C21A H21A 0.9300 .
C22A C23A 1.3900 .
C22A H22A 0.9300 .
C23A C24A 1.3900 .
C23A H23A 0.9300 .
C24A H24A 0.9300 .
Se4 C31 1.915(8) .
C19B C20B 1.3900 .
C19B C24B 1.3900 .
C20B C21B 1.3900 .
C20B H20B 0.9300 .
C21B C22B 1.3900 .
C21B H21B 0.9300 .
C22B C23B 1.3900 .
C22B H22B 0.9300 .
C23B C24B 1.3900 .
C23B H23B 0.9300 .
C24B H24B 0.9300 .
C25A C26A 1.3900 .
C25A C30A 1.3900 .
C25A Se3 2.03(2) .
C26A C27A 1.3900 .
C26A H26A 0.9300 .
C27A C28A 1.3900 .
C27A H27A 0.9300 .
C28A C29A 1.3900 .
C28A H28A 0.9300 .
C29A C30A 1.3900 .
C29A H29A 0.9300 .
C30A H30A 0.9300 .
Se3 C25B 1.816(17) .
C25B C26B 1.3900 .
C25B C30B 1.3900 .
C26B C27B 1.3900 .
C26B H26B 0.9300 .
C27B C28B 1.3900 .
C27B H27B 0.9300 .
C28B C29B 1.3900 .
C28B H28B 0.9300 .
C29B C30B 1.3900 .
C29B H29B 0.9300 .
C30B H30B 0.9300 .
C31 C36 1.365(13) .
C31 C32 1.390(13) .
C32 C33 1.403(14) .
C32 H32 0.9300 .
C33 C34 1.427(19) .
C33 H33 0.9300 .
C34 C35 1.355(17) .
C34 H34 0.9300 .
C35 C36 1.391(13) .
C35 H35 0.9300 .
C36 H36 0.9300 .
C37 C38 1.3900 .
C37 C42 1.3900 .
C37 N1 1.428(13) .
C38 C39 1.3900 .
C38 H38 0.9300 .
C39 C40 1.3900 .
C39 H39 0.9300 .
C40 C41 1.3900 .
C40 H40 0.9300 .
C41 C42 1.3900 .
C41 H41 0.9300 .
C42 H42 0.9300 .
N1 O2 1.209(12) .
N1 O1 1.218(13) .
C37B C38B 1.3900 .
C37B C42B 1.3900 .
C37B N1B 1.423(18) .
C38B C39B 1.3900 .
C38B H38B 0.9300 .
C39B C40B 1.3900 .
C39B H39B 0.9300 .
C40B C41B 1.3900 .
C40B H40B 0.9300 .
C41B C42B 1.3900 .
C41B H41B 0.9300 .
C42B H42B 0.9300 .
N1B O2B 1.209(16) .
N1B O1B 1.215(17) .
